data_7001386
loop_
_publ_author_name
'Cheng, Chih-Jen'
'Tong, Hung-Chun'
'Fong, Yih-Hsuan'
'Wang, Po-Yo'
'Kuo, Yu-Lin'
'Lo, Yih-Hsing'
'Lin, Chia-Her'

_publ_section_title
;
 Reactions of Tp(NH&#xE001;CPh2)(PPh3)Ru--Cl with HC&#xE002;CPh in the
 presence of H2O: insertion/hydration products
;
_journal_issue 23
_journal_name_full 'Dalton Transactions'
_journal_page_first 4435
_journal_page_last 4438
_journal_paper_doi 10.1039/b901074m
_journal_year 2009
_chemical_formula_sum 'C31 H28 B N6 P Ru'
_chemical_formula_weight 627.44
_chemical_name_systematic
;
?
;
_space_group_IT_number 15
_symmetry_cell_setting monoclinic
_symmetry_space_group_name_Hall '-C 2yc'
_symmetry_space_group_name_H-M 'C 1 2/c 1'
_atom_sites_solution_hydrogens geom
_atom_sites_solution_primary direct
_atom_sites_solution_secondary difmap
_audit_creation_method SHELXL-97
_cell_angle_alpha 90.00
_cell_angle_beta 93.2770(10)
_cell_angle_gamma 90.00
_cell_formula_units_Z 8
_cell_length_a 31.1903(5)
_cell_length_b 9.6369(2)
_cell_length_c 18.5437(3)
_cell_measurement_reflns_used 15483
_cell_measurement_temperature 293(2)
_cell_measurement_theta_max 25.350
_cell_measurement_theta_min 2.037
_cell_volume 5564.71(17)
_computing_cell_refinement 'HKL Scalepack (Otwinowski & Minor 1997)'
_computing_data_collection 'Collect (Nonius BV, 1997-2000)'
_computing_data_reduction 'HKL Denzo and Scalepack (Otwinowski & Minor 1997)'
_computing_molecular_graphics 'Ortep-3 for Windows (Farrugia, 1997)'
_computing_publication_material 'WinGX publication routines (Farrugia, 1999)'
_computing_structure_refinement 'SHELXL-97 (Sheldrick, 2008)'
_computing_structure_solution 'SHELXS-97 (Sheldrick, 2008)'
_diffrn_ambient_temperature 293(2)
_diffrn_measured_fraction_theta_full 0.989
_diffrn_measured_fraction_theta_max 0.989
_diffrn_measurement_device_type KappaCCD
_diffrn_measurement_method 'CCD rotation images, thick slices'
_diffrn_radiation_monochromator graphite
_diffrn_radiation_source 'fine-focus sealed tube'
_diffrn_radiation_type MoK\a
_diffrn_radiation_wavelength 0.71073
_diffrn_reflns_av_R_equivalents 0.0352
_diffrn_reflns_av_sigmaI/netI 0.0321
_diffrn_reflns_limit_h_max 34
_diffrn_reflns_limit_h_min -37
_diffrn_reflns_limit_k_max 11
_diffrn_reflns_limit_k_min -10
_diffrn_reflns_limit_l_max 22
_diffrn_reflns_limit_l_min -22
_diffrn_reflns_number 14822
_diffrn_reflns_theta_full 25.34
_diffrn_reflns_theta_max 25.34
_diffrn_reflns_theta_min 2.20
_exptl_absorpt_coefficient_mu 0.654
_exptl_absorpt_correction_T_max 0.7108
_exptl_absorpt_correction_T_min 0.6524
_exptl_absorpt_correction_type multi-scan
_exptl_crystal_colour brown
_exptl_crystal_density_diffrn 1.498
_exptl_crystal_density_method 'not measured'
_exptl_crystal_description prism
_exptl_crystal_F_000 2560
_exptl_crystal_size_max 0.60
_exptl_crystal_size_mid 0.55
_exptl_crystal_size_min 0.45
_refine_diff_density_max 1.085
_refine_diff_density_min -1.622
_refine_diff_density_rms 0.239
_refine_ls_extinction_method none
_refine_ls_goodness_of_fit_ref 1.175
_refine_ls_hydrogen_treatment constr
_refine_ls_matrix_type full
_refine_ls_number_parameters 364
_refine_ls_number_reflns 5055
_refine_ls_number_restraints 6
_refine_ls_restrained_S_all 1.237
_refine_ls_R_factor_all 0.0531
_refine_ls_R_factor_gt 0.0460
_refine_ls_shift/su_max 0.001
_refine_ls_shift/su_mean 0.000
_refine_ls_structure_factor_coef Fsqd
_refine_ls_weighting_details 'calc w=1/[\s^2^(Fo^2^)+(0.0765P)^2^+23.0005P] where P=(Fo^2^+2Fc^2^)/3'
_refine_ls_weighting_scheme calc
_refine_ls_wR_factor_gt 0.1351
_refine_ls_wR_factor_ref 0.1449
_reflns_number_gt 4636
_reflns_number_total 5055
_reflns_threshold_expression >2sigma(I)
_cod_data_source_file b901074m.txt
_cod_data_source_block 8
_cod_original_sg_symbol_H-M 'C 2/c'
_cod_database_code 7001386

loop_
_symmetry_equiv_pos_as_xyz
'x, y, z'
'-x, y, -z+1/2'
'x+1/2, y+1/2, z'
'-x+1/2, y+1/2, -z+1/2'
'-x, -y, -z'
'x, -y, z-1/2'
'-x+1/2, -y+1/2, -z'
'x+1/2, -y+1/2, z-1/2'

loop_
_atom_site_label
_atom_site_type_symbol
_atom_site_fract_x
_atom_site_fract_y
_atom_site_fract_z
_atom_site_U_iso_or_equiv
_atom_site_adp_type
_atom_site_occupancy
_atom_site_symmetry_multiplicity
_atom_site_calc_flag
_atom_site_refinement_flags
_atom_site_disorder_assembly
_atom_site_disorder_group
Ru1 Ru 0.11298(4) 0.70067(12) 0.06402(6) 0.02217(12) Uani 0.50 1 d PD . .
Ru1' Ru 0.11268(4) 0.69404(13) 0.05517(6) 0.02217(12) Uani 0.50 1 d P . .
P1 P 0.15735(3) 0.88744(10) 0.08416(5) 0.0265(2) Uani 1 1 d . . .
N1 N 0.05544(11) 0.8097(3) 0.08885(19) 0.0314(8) Uani 1 1 d . . .
N2 N 0.02893(11) 0.7488(4) 0.13494(19) 0.0331(8) Uani 1 1 d . . .
N3 N 0.11827(10) 0.6303(3) 0.17246(17) 0.0277(7) Uani 1 1 d . . .
N4 N 0.08155(11) 0.5985(3) 0.20541(18) 0.0302(7) Uani 1 1 d . . .
N5 N 0.07107(10) 0.5250(4) 0.04721(18) 0.0304(7) Uani 1 1 d . . .
N6 N 0.04091(10) 0.5028(4) 0.09669(19) 0.0323(8) Uani 1 1 d . . .
C1 C 0.03906(14) 0.9355(4) 0.0745(2) 0.0361(10) Uani 1 1 d . . .
H1 H 0.0509 1.0004 0.0444 0.043 Uiso 1 1 calc R . .
C2 C 0.00195(15) 0.9557(5) 0.1110(3) 0.0437(11) Uani 1 1 d . . .
H2 H -0.0155 1.0340 0.1099 0.052 Uiso 1 1 calc R . .
C3 C -0.00340(14) 0.8358(5) 0.1488(3) 0.0412(11) Uani 1 1 d . . .
H3 H -0.0255 0.8174 0.1790 0.049 Uiso 1 1 calc R . .
C4 C 0.15050(14) 0.6086(4) 0.2222(2) 0.0336(9) Uani 1 1 d . . .
H4 H 0.1794 0.6216 0.2146 0.040 Uiso 1 1 calc R . .
C5 C 0.13462(15) 0.5641(5) 0.2863(2) 0.0387(10) Uani 1 1 d . . .
H5 H 0.1503 0.5427 0.3291 0.046 Uiso 1 1 calc R . .
C6 C 0.09149(15) 0.5585(4) 0.2737(2) 0.0355(10) Uani 1 1 d . . .
H6 H 0.0719 0.5313 0.3070 0.043 Uiso 1 1 calc R . .
C7 C 0.06674(15) 0.4212(4) -0.0008(2) 0.0380(10) Uani 1 1 d . . .
H7 H 0.0832 0.4106 -0.0407 0.046 Uiso 1 1 calc R . .
C8 C 0.03431(16) 0.3320(5) 0.0176(3) 0.0440(11) Uani 1 1 d . . .
H8 H 0.0251 0.2517 -0.0064 0.053 Uiso 1 1 calc R . .
C9 C 0.01875(14) 0.3877(5) 0.0789(3) 0.0413(11) Uani 1 1 d . . .
H9 H -0.0036 0.3513 0.1041 0.050 Uiso 1 1 calc R . .
C10 C 0.10266(19) 0.7363(6) -0.03939(16) 0.0668(17) Uani 1 1 d D . .
C11 C 0.0996(4) 0.7436(13) -0.10510(18) 0.133(4) Uani 1 1 d D . .
H11 H 0.0817 0.8209 -0.1195 0.160 Uiso 1 1 d R . .
C12 C 0.15647(13) 0.5885(6) 0.0303(3) 0.077(2) Uani 1 1 d D . .
C13 C 0.18321(17) 0.5150(7) -0.0070(4) 0.095(3) Uani 1 1 d D . .
H13A H 0.1783 0.5054 -0.0566 0.114 Uiso 1 1 calc R . .
H13B H 0.2069 0.4728 0.0165 0.114 Uiso 1 1 calc R . .
C14 C 0.17401(14) 0.9946(4) 0.0094(2) 0.0329(9) Uani 1 1 d . . .
C15 C 0.14205(15) 1.0439(5) -0.0412(2) 0.0424(11) Uani 1 1 d . . .
H15 H 0.1137 1.0164 -0.0374 0.051 Uiso 1 1 calc R . .
C16 C 0.15239(19) 1.1328(6) -0.0963(3) 0.0527(13) Uani 1 1 d . . .
H16 H 0.1308 1.1668 -0.1282 0.063 Uiso 1 1 calc R . .
C17 C 0.19442(19) 1.1711(5) -0.1039(3) 0.0509(13) Uani 1 1 d . . .
H17 H 0.2014 1.2292 -0.1415 0.061 Uiso 1 1 calc R . .
C18 C 0.22612(18) 1.1229(5) -0.0555(3) 0.0493(12) Uani 1 1 d . . .
H18 H 0.2545 1.1482 -0.0607 0.059 Uiso 1 1 calc R . .
C19 C 0.21599(14) 1.0369(5) 0.0012(2) 0.0382(10) Uani 1 1 d . . .
H19 H 0.2377 1.0072 0.0341 0.046 Uiso 1 1 calc R . .
C20 C 0.20887(12) 0.8515(4) 0.1344(2) 0.0299(8) Uani 1 1 d . . .
C21 C 0.23776(14) 0.7592(5) 0.1053(3) 0.0374(10) Uani 1 1 d . . .
H21 H 0.2310 0.7190 0.0605 0.045 Uiso 1 1 calc R . .
C22 C 0.27635(15) 0.7267(6) 0.1421(3) 0.0480(12) Uani 1 1 d . . .
H22 H 0.2953 0.6656 0.1219 0.058 Uiso 1 1 calc R . .
C23 C 0.28657(16) 0.7847(6) 0.2087(3) 0.0503(13) Uani 1 1 d . . .
H23 H 0.3122 0.7614 0.2339 0.060 Uiso 1 1 calc R . .
C24 C 0.25866(15) 0.8777(6) 0.2378(3) 0.0505(13) Uani 1 1 d . . .
H24 H 0.2657 0.9175 0.2826 0.061 Uiso 1 1 calc R . .
C25 C 0.22020(14) 0.9124(5) 0.2007(2) 0.0409(11) Uani 1 1 d . . .
H25 H 0.2019 0.9767 0.2203 0.049 Uiso 1 1 calc R . .
C26 C 0.13314(12) 1.0162(4) 0.1421(2) 0.0298(8) Uani 1 1 d . . .
C27 C 0.13219(14) 1.1575(4) 0.1261(2) 0.0352(9) Uani 1 1 d . . .
H27 H 0.1451 1.1902 0.0855 0.042 Uiso 1 1 calc R . .
C28 C 0.11187(15) 1.2499(5) 0.1708(3) 0.0419(11) Uani 1 1 d . . .
H28 H 0.1111 1.3439 0.1595 0.050 Uiso 1 1 calc R . .
C29 C 0.09303(16) 1.2039(5) 0.2313(3) 0.0450(12) Uani 1 1 d . . .
H29 H 0.0794 1.2661 0.2607 0.054 Uiso 1 1 calc R . .
C30 C 0.09445(16) 1.0637(5) 0.2483(3) 0.0438(11) Uani 1 1 d . . .
H30 H 0.0822 1.0322 0.2898 0.053 Uiso 1 1 calc R . .
C31 C 0.11378(14) 0.9715(4) 0.2045(2) 0.0366(10) Uani 1 1 d . . .
H31 H 0.1141 0.8777 0.2162 0.044 Uiso 1 1 calc R . .
B1 B 0.03799(15) 0.5995(5) 0.1611(3) 0.0339(10) Uani 1 1 d . . .
H1' H 0.0151 0.5684 0.1914 0.041 Uiso 1 1 calc R . .

loop_
_atom_site_aniso_label
_atom_site_aniso_U_11
_atom_site_aniso_U_22
_atom_site_aniso_U_33
_atom_site_aniso_U_23
_atom_site_aniso_U_13
_atom_site_aniso_U_12
Ru1 0.02575(18) 0.02142(19) 0.0189(2) -0.00593(14) -0.00263(15) 0.00095(12)
Ru1' 0.02575(18) 0.02142(19) 0.0189(2) -0.00593(14) -0.00263(15) 0.00095(12)
P1 0.0291(5) 0.0223(5) 0.0276(5) -0.0020(4) -0.0018(4) -0.0006(4)
N1 0.0300(17) 0.0299(18) 0.0337(18) -0.0008(14) -0.0039(14) 0.0016(14)
N2 0.0322(17) 0.0335(19) 0.0336(18) 0.0003(15) 0.0007(14) 0.0058(15)
N3 0.0304(16) 0.0206(16) 0.0315(17) -0.0015(13) -0.0036(13) 0.0014(13)
N4 0.0348(17) 0.0270(17) 0.0286(17) 0.0009(13) 0.0001(13) 0.0040(14)
N5 0.0307(16) 0.0269(17) 0.0329(17) -0.0030(14) -0.0029(13) -0.0019(14)
N6 0.0263(15) 0.0309(18) 0.0390(19) 0.0030(15) -0.0052(14) -0.0007(14)
C1 0.037(2) 0.026(2) 0.043(2) -0.0012(18) -0.0107(18) 0.0084(17)
C2 0.044(2) 0.041(3) 0.046(3) -0.006(2) -0.007(2) 0.015(2)
C3 0.034(2) 0.048(3) 0.041(2) -0.005(2) -0.0004(18) 0.014(2)
C4 0.036(2) 0.025(2) 0.037(2) 0.0004(17) -0.0127(17) 0.0012(17)
C5 0.055(3) 0.030(2) 0.029(2) -0.0003(17) -0.0137(19) 0.0015(19)
C6 0.050(2) 0.028(2) 0.029(2) 0.0009(17) 0.0018(18) 0.0031(19)
C7 0.046(2) 0.029(2) 0.038(2) -0.0074(18) -0.0117(18) -0.0006(19)
C8 0.050(3) 0.031(2) 0.048(3) 0.000(2) -0.022(2) -0.007(2)
C9 0.034(2) 0.034(2) 0.054(3) 0.009(2) -0.0116(19) -0.0086(18)
C10 0.072(4) 0.051(3) 0.081(4) -0.027(3) 0.039(3) -0.029(3)
C11 0.154(10) 0.114(8) 0.132(9) -0.002(8) 0.013(8) -0.029(8)
C12 0.061(3) 0.092(4) 0.082(4) -0.056(3) 0.030(3) -0.040(3)
C13 0.067(4) 0.104(6) 0.111(6) -0.035(5) -0.005(4) -0.002(4)
C14 0.045(2) 0.025(2) 0.028(2) -0.0022(16) -0.0018(17) 0.0002(18)
C15 0.045(2) 0.046(3) 0.035(2) 0.003(2) -0.0055(19) -0.001(2)
C16 0.070(3) 0.049(3) 0.037(3) 0.007(2) -0.009(2) 0.007(3)
C17 0.076(4) 0.038(3) 0.040(3) 0.009(2) 0.013(2) -0.001(2)
C18 0.058(3) 0.037(3) 0.055(3) 0.003(2) 0.016(2) -0.003(2)
C19 0.041(2) 0.034(2) 0.040(2) 0.0022(19) 0.0017(18) -0.0004(19)
C20 0.0291(18) 0.028(2) 0.032(2) 0.0025(16) -0.0010(16) -0.0044(16)
C21 0.035(2) 0.035(2) 0.042(2) -0.0025(19) -0.0037(18) 0.0015(19)
C22 0.034(2) 0.046(3) 0.063(3) -0.002(2) -0.004(2) 0.006(2)
C23 0.033(2) 0.059(3) 0.057(3) 0.010(2) -0.017(2) -0.004(2)
C24 0.039(2) 0.070(4) 0.041(3) -0.005(2) -0.011(2) -0.013(2)
C25 0.035(2) 0.046(3) 0.041(2) -0.009(2) -0.0020(18) -0.006(2)
C26 0.0303(18) 0.0257(19) 0.032(2) -0.0054(16) -0.0053(15) 0.0009(16)
C27 0.044(2) 0.026(2) 0.035(2) -0.0012(17) -0.0073(18) 0.0010(18)
C28 0.049(2) 0.023(2) 0.052(3) -0.007(2) -0.010(2) 0.008(2)
C29 0.045(3) 0.037(3) 0.052(3) -0.016(2) 0.000(2) 0.010(2)
C30 0.049(3) 0.041(3) 0.042(2) -0.009(2) 0.008(2) 0.001(2)
C31 0.047(2) 0.025(2) 0.038(2) -0.0038(17) 0.0026(18) 0.0001(18)
B1 0.029(2) 0.038(3) 0.035(2) 0.006(2) 0.0028(18) 0.0016(19)

loop_
_atom_type_symbol
_atom_type_description
_atom_type_scat_dispersion_real
_atom_type_scat_dispersion_imag
_atom_type_scat_source
C C 0.0033 0.0016 'International Tables Vol C Tables 4.2.6.8 and 6.1.1.4'
H H 0.0000 0.0000 'International Tables Vol C Tables 4.2.6.8 and 6.1.1.4'
N N 0.0061 0.0033 'International Tables Vol C Tables 4.2.6.8 and 6.1.1.4'
P P 0.1023 0.0942 'International Tables Vol C Tables 4.2.6.8 and 6.1.1.4'
Ru Ru -1.2594 0.8363 'International Tables Vol C Tables 4.2.6.8 and 6.1.1.4'
B B 0.0013 0.0007 'International Tables Vol C Tables 4.2.6.8 and 6.1.1.4'

loop_
_geom_angle_atom_site_label_1
_geom_angle_atom_site_label_2
_geom_angle_atom_site_label_3
_geom_angle
_geom_angle_site_symmetry_1
_geom_angle_site_symmetry_3
_geom_angle_publ_flag
C12 Ru1 C10 81.7(3) . . ?
C12 Ru1 N3 96.5(2) . . ?
C10 Ru1 N3 170.23(19) . . ?
C12 Ru1 N5 86.72(19) . . ?
C10 Ru1 N5 86.08(19) . . ?
N3 Ru1 N5 84.23(13) . . ?
C12 Ru1 N1 169.58(19) . . ?
C10 Ru1 N1 91.8(2) . . ?
N3 Ru1 N1 88.49(13) . . ?
N5 Ru1 N1 84.71(13) . . ?
C12 Ru1 P1 93.79(17) . . ?
C10 Ru1 P1 94.93(17) . . ?
N3 Ru1 P1 94.77(10) . . ?
N5 Ru1 P1 178.92(11) . . ?
N1 Ru1 P1 94.88(10) . . ?
C12 Ru1' C10 88.3(3) . . ?
C12 Ru1' N5 91.1(2) . . ?
C10 Ru1' N5 92.0(2) . . ?
C12 Ru1' N1 175.3(2) . . ?
C10 Ru1' N1 93.6(2) . . ?
N5 Ru1' N1 84.54(13) . . ?
C12 Ru1' N3 94.4(2) . . ?
C10 Ru1' N3 173.9(2) . . ?
N5 Ru1' N3 82.47(13) . . ?
N1 Ru1' N3 83.38(13) . . ?
C12 Ru1' P1 93.35(17) . . ?
C10 Ru1' P1 96.28(18) . . ?
N5 Ru1' P1 170.72(11) . . ?
N1 Ru1' P1 90.76(10) . . ?
N3 Ru1' P1 89.05(9) . . ?
C14 P1 C26 101.92(19) . . ?
C14 P1 C20 102.24(19) . . ?
C26 P1 C20 101.99(18) . . ?
C14 P1 Ru1 121.07(14) . . ?
C26 P1 Ru1 111.28(13) . . ?
C20 P1 Ru1 115.86(14) . . ?
C14 P1 Ru1' 117.46(14) . . ?
C26 P1 Ru1' 114.14(13) . . ?
C20 P1 Ru1' 116.79(14) . . ?
Ru1 P1 Ru1' 3.82(5) . . ?
C1 N1 N2 106.1(3) . . ?
C1 N1 Ru1 135.6(3) . . ?
N2 N1 Ru1 118.0(3) . . ?
C1 N1 Ru1' 134.6(3) . . ?
N2 N1 Ru1' 119.2(3) . . ?
Ru1 N1 Ru1' 4.20(6) . . ?
C3 N2 N1 110.0(4) . . ?
C3 N2 B1 130.3(4) . . ?
N1 N2 B1 119.7(3) . . ?
C4 N3 N4 105.8(3) . . ?
C4 N3 Ru1 135.8(3) . . ?
N4 N3 Ru1 118.4(2) . . ?
C4 N3 Ru1' 135.9(3) . . ?
N4 N3 Ru1' 118.2(2) . . ?
Ru1 N3 Ru1' 2.87(6) . . ?
C6 N4 N3 109.4(3) . . ?
C6 N4 B1 130.6(4) . . ?
N3 N4 B1 119.7(3) . . ?
C7 N5 N6 106.4(3) . . ?
C7 N5 Ru1' 132.0(3) . . ?
N6 N5 Ru1' 121.6(3) . . ?
C7 N5 Ru1 136.1(3) . . ?
N6 N5 Ru1 117.5(2) . . ?
Ru1' N5 Ru1 4.39(6) . . ?
C9 N6 N5 109.2(4) . . ?
C9 N6 B1 130.4(4) . . ?
N5 N6 B1 120.4(3) . . ?
N1 C1 C2 110.6(4) . . ?
N1 C1 H1 124.7 . . ?
C2 C1 H1 124.7 . . ?
C3 C2 C1 105.1(4) . . ?
C3 C2 H2 127.4 . . ?
C1 C2 H2 127.4 . . ?
N2 C3 C2 108.2(4) . . ?
N2 C3 H3 125.9 . . ?
C2 C3 H3 125.9 . . ?
N3 C4 C5 110.4(4) . . ?
N3 C4 H4 124.8 . . ?
C5 C4 H4 124.8 . . ?
C6 C5 C4 105.4(4) . . ?
C6 C5 H5 127.3 . . ?
C4 C5 H5 127.3 . . ?
N4 C6 C5 108.9(4) . . ?
N4 C6 H6 125.5 . . ?
C5 C6 H6 125.5 . . ?
N5 C7 C8 110.3(4) . . ?
N5 C7 H7 124.8 . . ?
C8 C7 H7 124.8 . . ?
C9 C8 C7 105.0(4) . . ?
C9 C8 H8 127.5 . . ?
C7 C8 H8 127.5 . . ?
N6 C9 C8 109.1(4) . . ?
N6 C9 H9 125.5 . . ?
C8 C9 H9 125.5 . . ?
C11 C10 Ru1' 168.8(8) . . ?
C11 C10 Ru1 171.5(8) . . ?
Ru1' C10 Ru1 2.95(7) . . ?
C10 C11 H11 109.5 . . ?
C13 C12 Ru1' 163.2(6) . . ?
C13 C12 Ru1 167.9(6) . . ?
Ru1' C12 Ru1 4.82(7) . . ?
C12 C13 H13A 120.0 . . ?
C12 C13 H13B 120.0 . . ?
H13A C13 H13B 120.0 . . ?
C19 C14 C15 117.6(4) . . ?
C19 C14 P1 124.0(3) . . ?
C15 C14 P1 118.3(3) . . ?
C16 C15 C14 120.8(5) . . ?
C16 C15 H15 119.6 . . ?
C14 C15 H15 119.6 . . ?
C17 C16 C15 120.3(5) . . ?
C17 C16 H16 119.9 . . ?
C15 C16 H16 119.9 . . ?
C16 C17 C18 119.7(5) . . ?
C16 C17 H17 120.2 . . ?
C18 C17 H17 120.2 . . ?
C17 C18 C19 120.6(5) . . ?
C17 C18 H18 119.7 . . ?
C19 C18 H18 119.7 . . ?
C14 C19 C18 121.0(4) . . ?
C14 C19 H19 119.5 . . ?
C18 C19 H19 119.5 . . ?
C25 C20 C21 118.3(4) . . ?
C25 C20 P1 122.5(3) . . ?
C21 C20 P1 119.2(3) . . ?
C22 C21 C20 121.0(4) . . ?
C22 C21 H21 119.5 . . ?
C20 C21 H21 119.5 . . ?
C23 C22 C21 120.0(5) . . ?
C23 C22 H22 120.0 . . ?
C21 C22 H22 120.0 . . ?
C22 C23 C24 119.7(4) . . ?
C22 C23 H23 120.1 . . ?
C24 C23 H23 120.1 . . ?
C23 C24 C25 120.5(5) . . ?
C23 C24 H24 119.7 . . ?
C25 C24 H24 119.7 . . ?
C24 C25 C20 120.4(4) . . ?
C24 C25 H25 119.8 . . ?
C20 C25 H25 119.8 . . ?
C27 C26 C31 118.1(4) . . ?
C27 C26 P1 122.8(3) . . ?
C31 C26 P1 119.1(3) . . ?
C26 C27 C28 120.2(4) . . ?
C26 C27 H27 119.9 . . ?
C28 C27 H27 119.9 . . ?
C29 C28 C27 120.7(4) . . ?
C29 C28 H28 119.6 . . ?
C27 C28 H28 119.6 . . ?
C28 C29 C30 119.5(4) . . ?
C28 C29 H29 120.3 . . ?
C30 C29 H29 120.3 . . ?
C31 C30 C29 120.5(5) . . ?
C31 C30 H30 119.8 . . ?
C29 C30 H30 119.8 . . ?
C30 C31 C26 121.1(4) . . ?
C30 C31 H31 119.5 . . ?
C26 C31 H31 119.5 . . ?
N6 B1 N2 110.0(4) . . ?
N6 B1 N4 108.8(3) . . ?
N2 B1 N4 108.3(4) . . ?
N6 B1 H1' 109.9 . . ?
N2 B1 H1' 109.9 . . ?
N4 B1 H1' 109.9 . . ?

loop_
_geom_bond_atom_site_label_1
_geom_bond_atom_site_label_2
_geom_bond_distance
_geom_bond_site_symmetry_2
_geom_bond_publ_flag
Ru1 C12 1.870(3) . ?
Ru1 C10 1.957(3) . ?
Ru1 N3 2.120(3) . ?
Ru1 N5 2.151(3) . ?
Ru1 N1 2.152(4) . ?
Ru1 P1 2.2880(15) . ?
Ru1' C12 1.785(4) . ?
Ru1' C10 1.810(4) . ?
Ru1' N5 2.083(4) . ?
Ru1' N1 2.224(4) . ?
Ru1' N3 2.257(3) . ?
Ru1' P1 2.3702(16) . ?
P1 C14 1.828(4) . ?
P1 C26 1.832(4) . ?
P1 C20 1.843(4) . ?
N1 C1 1.336(5) . ?
N1 N2 1.356(5) . ?
N2 C3 1.347(6) . ?
N2 B1 1.540(6) . ?
N3 C4 1.341(5) . ?
N3 N4 1.364(5) . ?
N4 C6 1.343(5) . ?
N4 B1 1.547(6) . ?
N5 C7 1.341(5) . ?
N5 N6 1.368(5) . ?
N6 C9 1.339(6) . ?
N6 B1 1.522(6) . ?
C1 C2 1.387(7) . ?
C1 H1 0.9300 . ?
C2 C3 1.367(7) . ?
C2 H2 0.9300 . ?
C3 H3 0.9300 . ?
C4 C5 1.382(6) . ?
C4 H4 0.9300 . ?
C5 C6 1.353(7) . ?
C5 H5 0.9300 . ?
C6 H6 0.9300 . ?
C7 C8 1.385(7) . ?
C7 H7 0.9300 . ?
C8 C9 1.371(7) . ?
C8 H8 0.9300 . ?
C9 H9 0.9300 . ?
C10 C11 1.219(3) . ?
C11 H11 0.9600 . ?
C12 C13 1.319(3) . ?
C13 H13A 0.9300 . ?
C13 H13B 0.9300 . ?
C14 C19 1.388(6) . ?
C14 C15 1.411(6) . ?
C15 C16 1.386(7) . ?
C15 H15 0.9300 . ?
C16 C17 1.377(8) . ?
C16 H16 0.9300 . ?
C17 C18 1.378(8) . ?
C17 H17 0.9300 . ?
C18 C19 1.389(7) . ?
C18 H18 0.9300 . ?
C19 H19 0.9300 . ?
C20 C25 1.390(6) . ?
C20 C21 1.396(6) . ?
C21 C22 1.386(6) . ?
C21 H21 0.9300 . ?
C22 C23 1.375(8) . ?
C22 H22 0.9300 . ?
C23 C24 1.381(8) . ?
C23 H23 0.9300 . ?
C24 C25 1.389(7) . ?
C24 H24 0.9300 . ?
C25 H25 0.9300 . ?
C26 C27 1.393(6) . ?
C26 C31 1.403(6) . ?
C27 C28 1.394(6) . ?
C27 H27 0.9300 . ?
C28 C29 1.369(7) . ?
C28 H28 0.9300 . ?
C29 C30 1.387(7) . ?
C29 H29 0.9300 . ?
C30 C31 1.367(6) . ?
C30 H30 0.9300 . ?
C31 H31 0.9300 . ?
B1 H1' 0.9800 . ?

loop_
_geom_torsion_atom_site_label_1
_geom_torsion_atom_site_label_2
_geom_torsion_atom_site_label_3
_geom_torsion_atom_site_label_4
_geom_torsion
_geom_torsion_site_symmetry_1
_geom_torsion_site_symmetry_2
_geom_torsion_site_symmetry_3
_geom_torsion_site_symmetry_4
_geom_torsion_publ_flag
C12 Ru1 P1 C14 76.2(3) . . . . ?
C10 Ru1 P1 C14 -5.8(2) . . . . ?
N3 Ru1 P1 C14 173.07(18) . . . . ?
N5 Ru1 P1 C14 -166(51) . . . . ?
N1 Ru1 P1 C14 -98.04(19) . . . . ?
C12 Ru1 P1 C26 -164.2(3) . . . . ?
C10 Ru1 P1 C26 113.8(2) . . . . ?
N3 Ru1 P1 C26 -67.36(17) . . . . ?
N5 Ru1 P1 C26 -46(6) . . . . ?
N1 Ru1 P1 C26 21.53(17) . . . . ?
C12 Ru1 P1 C20 -48.4(3) . . . . ?
C10 Ru1 P1 C20 -130.3(2) . . . . ?
N3 Ru1 P1 C20 48.53(18) . . . . ?
N5 Ru1 P1 C20 70(6) . . . . ?
N1 Ru1 P1 C20 137.42(18) . . . . ?
C12 Ru1 P1 Ru1' 56.7(9) . . . . ?
C10 Ru1 P1 Ru1' -25.3(8) . . . . ?
N3 Ru1 P1 Ru1' 153.6(9) . . . . ?
N5 Ru1 P1 Ru1' 175(100) . . . . ?
N1 Ru1 P1 Ru1' -117.5(9) . . . . ?
C12 Ru1' P1 C14 79.9(3) . . . . ?
C10 Ru1' P1 C14 -8.8(3) . . . . ?
N5 Ru1' P1 C14 -161.8(7) . . . . ?
N1 Ru1' P1 C14 -102.46(18) . . . . ?
N3 Ru1' P1 C14 174.18(18) . . . . ?
C12 Ru1' P1 C26 -160.9(3) . . . . ?
C10 Ru1' P1 C26 110.4(2) . . . . ?
N5 Ru1' P1 C26 -42.6(7) . . . . ?
N1 Ru1' P1 C26 16.75(18) . . . . ?
N3 Ru1' P1 C26 -66.61(17) . . . . ?
C12 Ru1' P1 C20 -42.1(3) . . . . ?
C10 Ru1' P1 C20 -130.8(2) . . . . ?
N5 Ru1' P1 C20 76.1(7) . . . . ?
N1 Ru1' P1 C20 135.54(18) . . . . ?
N3 Ru1' P1 C20 52.17(17) . . . . ?
C12 Ru1' P1 Ru1 -118.9(9) . . . . ?
C10 Ru1' P1 Ru1 152.5(9) . . . . ?
N5 Ru1' P1 Ru1 -0.6(8) . . . . ?
N1 Ru1' P1 Ru1 58.8(8) . . . . ?
N3 Ru1' P1 Ru1 -24.6(8) . . . . ?
C12 Ru1 N1 C1 -104.6(14) . . . . ?
C10 Ru1 N1 C1 -53.5(4) . . . . ?
N3 Ru1 N1 C1 136.3(4) . . . . ?
N5 Ru1 N1 C1 -139.4(4) . . . . ?
P1 Ru1 N1 C1 41.6(4) . . . . ?
C12 Ru1 N1 N2 82.3(14) . . . . ?
C10 Ru1 N1 N2 133.5(3) . . . . ?
N3 Ru1 N1 N2 -36.8(3) . . . . ?
N5 Ru1 N1 N2 47.6(3) . . . . ?
P1 Ru1 N1 N2 -131.4(3) . . . . ?
C12 Ru1 N1 Ru1' -25.6(14) . . . . ?
C10 Ru1 N1 Ru1' 25.5(8) . . . . ?
N3 Ru1 N1 Ru1' -144.7(9) . . . . ?
N5 Ru1 N1 Ru1' -60.4(8) . . . . ?
P1 Ru1 N1 Ru1' 120.6(9) . . . . ?
C12 Ru1' N1 C1 -160(3) . . . . ?
C10 Ru1' N1 C1 -47.1(4) . . . . ?
N5 Ru1' N1 C1 -138.8(4) . . . . ?
N3 Ru1' N1 C1 138.2(4) . . . . ?
P1 Ru1' N1 C1 49.2(4) . . . . ?
C12 Ru1' N1 N2 20(3) . . . . ?
C10 Ru1' N1 N2 133.5(3) . . . . ?
N5 Ru1' N1 N2 41.9(3) . . . . ?
N3 Ru1' N1 N2 -41.2(3) . . . . ?
P1 Ru1' N1 N2 -130.1(3) . . . . ?
C12 Ru1' N1 Ru1 95(3) . . . . ?
C10 Ru1' N1 Ru1 -152.2(9) . . . . ?
N5 Ru1' N1 Ru1 116.1(9) . . . . ?
N3 Ru1' N1 Ru1 33.1(8) . . . . ?
P1 Ru1' N1 Ru1 -55.9(8) . . . . ?
C1 N1 N2 C3 0.1(5) . . . . ?
Ru1 N1 N2 C3 175.0(3) . . . . ?
Ru1' N1 N2 C3 179.6(3) . . . . ?
C1 N1 N2 B1 178.5(4) . . . . ?
Ru1 N1 N2 B1 -6.6(5) . . . . ?
Ru1' N1 N2 B1 -2.0(5) . . . . ?
C12 Ru1 N3 C4 47.1(4) . . . . ?
C10 Ru1 N3 C4 126.1(12) . . . . ?
N5 Ru1 N3 C4 133.2(4) . . . . ?
N1 Ru1 N3 C4 -142.0(4) . . . . ?
P1 Ru1 N3 C4 -47.2(4) . . . . ?
C12 Ru1 N3 N4 -134.2(3) . . . . ?
C10 Ru1 N3 N4 -55.2(13) . . . . ?
N5 Ru1 N3 N4 -48.2(3) . . . . ?
N1 Ru1 N3 N4 36.6(3) . . . . ?
P1 Ru1 N3 N4 131.4(3) . . . . ?
C12 Ru1 N3 Ru1' -47.2(12) . . . . ?
C10 Ru1 N3 Ru1' 31.8(14) . . . . ?
N5 Ru1 N3 Ru1' 38.8(12) . . . . ?
N1 Ru1 N3 Ru1' 123.7(12) . . . . ?
P1 Ru1 N3 Ru1' -141.6(12) . . . . ?
C12 Ru1' N3 C4 41.4(4) . . . . ?
C10 Ru1' N3 C4 157(2) . . . . ?
N5 Ru1' N3 C4 131.9(4) . . . . ?
N1 Ru1' N3 C4 -142.8(4) . . . . ?
P1 Ru1' N3 C4 -51.9(4) . . . . ?
C12 Ru1' N3 N4 -135.5(3) . . . . ?
C10 Ru1' N3 N4 -20(2) . . . . ?
N5 Ru1' N3 N4 -45.0(3) . . . . ?
N1 Ru1' N3 N4 40.4(3) . . . . ?
P1 Ru1' N3 N4 131.2(3) . . . . ?
C12 Ru1' N3 Ru1 130.0(12) . . . . ?
C10 Ru1' N3 Ru1 -114(2) . . . . ?
N5 Ru1' N3 Ru1 -139.5(12) . . . . ?
N1 Ru1' N3 Ru1 -54.1(12) . . . . ?
P1 Ru1' N3 Ru1 36.7(12) . . . . ?
C4 N3 N4 C6 0.0(4) . . . . ?
Ru1 N3 N4 C6 -179.0(3) . . . . ?
Ru1' N3 N4 C6 177.8(3) . . . . ?
C4 N3 N4 B1 -174.6(4) . . . . ?
Ru1 N3 N4 B1 6.4(5) . . . . ?
Ru1' N3 N4 B1 3.1(4) . . . . ?
C12 Ru1' N5 C7 -41.1(4) . . . . ?
C10 Ru1' N5 C7 47.3(4) . . . . ?
N1 Ru1' N5 C7 140.7(4) . . . . ?
N3 Ru1' N5 C7 -135.3(4) . . . . ?
P1 Ru1' N5 C7 -159.5(6) . . . . ?
C12 Ru1' N5 N6 138.8(4) . . . . ?
C10 Ru1' N5 N6 -132.9(3) . . . . ?
N1 Ru1' N5 N6 -39.5(3) . . . . ?
N3 Ru1' N5 N6 44.5(3) . . . . ?
P1 Ru1' N5 N6 20.3(9) . . . . ?
C12 Ru1' N5 Ru1 119.0(9) . . . . ?
C10 Ru1' N5 Ru1 -152.7(9) . . . . ?
N1 Ru1' N5 Ru1 -59.3(8) . . . . ?
N3 Ru1' N5 Ru1 24.8(8) . . . . ?
P1 Ru1' N5 Ru1 0.6(7) . . . . ?
C12 Ru1 N5 C7 -35.3(5) . . . . ?
C10 Ru1 N5 C7 46.6(4) . . . . ?
N3 Ru1 N5 C7 -132.2(4) . . . . ?
N1 Ru1 N5 C7 138.8(4) . . . . ?
P1 Ru1 N5 C7 -154(6) . . . . ?
C12 Ru1 N5 N6 142.2(3) . . . . ?
C10 Ru1 N5 N6 -135.9(3) . . . . ?
N3 Ru1 N5 N6 45.3(3) . . . . ?
N1 Ru1 N5 N6 -43.7(3) . . . . ?
P1 Ru1 N5 N6 24(6) . . . . ?
C12 Ru1 N5 Ru1' -56.7(8) . . . . ?
C10 Ru1 N5 Ru1' 25.2(8) . . . . ?
N3 Ru1 N5 Ru1' -153.6(8) . . . . ?
N1 Ru1 N5 Ru1' 117.4(8) . . . . ?
P1 Ru1 N5 Ru1' -175(100) . . . . ?
C7 N5 N6 C9 0.0(4) . . . . ?
Ru1' N5 N6 C9 -179.9(3) . . . . ?
Ru1 N5 N6 C9 -178.2(3) . . . . ?
C7 N5 N6 B1 177.7(4) . . . . ?
Ru1' N5 N6 B1 -2.2(5) . . . . ?
Ru1 N5 N6 B1 -0.5(4) . . . . ?
N2 N1 C1 C2 -0.3(5) . . . . ?
Ru1 N1 C1 C2 -173.9(3) . . . . ?
Ru1' N1 C1 C2 -179.7(3) . . . . ?
N1 C1 C2 C3 0.4(5) . . . . ?
N1 N2 C3 C2 0.2(5) . . . . ?
B1 N2 C3 C2 -178.0(4) . . . . ?
C1 C2 C3 N2 -0.3(5) . . . . ?
N4 N3 C4 C5 -0.3(4) . . . . ?
Ru1 N3 C4 C5 178.5(3) . . . . ?
Ru1' N3 C4 C5 -177.4(3) . . . . ?
N3 C4 C5 C6 0.5(5) . . . . ?
N3 N4 C6 C5 0.2(5) . . . . ?
B1 N4 C6 C5 174.1(4) . . . . ?
C4 C5 C6 N4 -0.4(5) . . . . ?
N6 N5 C7 C8 -0.4(5) . . . . ?
Ru1' N5 C7 C8 179.4(3) . . . . ?
Ru1 N5 C7 C8 177.3(3) . . . . ?
N5 C7 C8 C9 0.7(5) . . . . ?
N5 N6 C9 C8 0.4(5) . . . . ?
B1 N6 C9 C8 -177.0(4) . . . . ?
C7 C8 C9 N6 -0.7(5) . . . . ?
C12 Ru1' C10 C11 23(4) . . . . ?
N5 Ru1' C10 C11 -68(4) . . . . ?
N1 Ru1' C10 C11 -153(4) . . . . ?
N3 Ru1' C10 C11 -93(4) . . . . ?
P1 Ru1' C10 C11 116(4) . . . . ?
C12 Ru1' C10 Ru1 -137.6(14) . . . . ?
N5 Ru1' C10 Ru1 131.4(14) . . . . ?
N1 Ru1' C10 Ru1 46.7(14) . . . . ?
N3 Ru1' C10 Ru1 106(3) . . . . ?
P1 Ru1' C10 Ru1 -44.4(14) . . . . ?
C12 Ru1 C10 C11 15(5) . . . . ?
N3 Ru1 C10 C11 -66(5) . . . . ?
N5 Ru1 C10 C11 -73(5) . . . . ?
N1 Ru1 C10 C11 -157(5) . . . . ?
P1 Ru1 C10 C11 108(5) . . . . ?
C12 Ru1 C10 Ru1' 40.6(14) . . . . ?
N3 Ru1 C10 Ru1' -39.7(18) . . . . ?
N5 Ru1 C10 Ru1' -46.7(14) . . . . ?
N1 Ru1 C10 Ru1' -131.3(14) . . . . ?
P1 Ru1 C10 Ru1' 133.7(14) . . . . ?
C10 Ru1' C12 C13 -14.9(19) . . . . ?
N5 Ru1' C12 C13 77.1(19) . . . . ?
N1 Ru1' C12 C13 98(4) . . . . ?
N3 Ru1' C12 C13 159.6(19) . . . . ?
P1 Ru1' C12 C13 -111.1(19) . . . . ?
C10 Ru1' C12 Ru1 154.4(9) . . . . ?
N5 Ru1' C12 Ru1 -113.6(9) . . . . ?
N1 Ru1' C12 Ru1 -92(3) . . . . ?
N3 Ru1' C12 Ru1 -31.1(9) . . . . ?
P1 Ru1' C12 Ru1 58.2(9) . . . . ?
C10 Ru1 C12 C13 -9(3) . . . . ?
N3 Ru1 C12 C13 161(3) . . . . ?
N5 Ru1 C12 C13 78(3) . . . . ?
N1 Ru1 C12 C13 43(3) . . . . ?
P1 Ru1 C12 C13 -103(3) . . . . ?
C10 Ru1 C12 Ru1' -23.8(9) . . . . ?
N3 Ru1 C12 Ru1' 146.5(9) . . . . ?
N5 Ru1 C12 Ru1' 62.7(9) . . . . ?
N1 Ru1 C12 Ru1' 28.0(15) . . . . ?
P1 Ru1 C12 Ru1' -118.3(9) . . . . ?
C26 P1 C14 C19 102.3(4) . . . . ?
C20 P1 C14 C19 -3.0(4) . . . . ?
Ru1 P1 C14 C19 -133.6(3) . . . . ?
Ru1' P1 C14 C19 -132.2(3) . . . . ?
C26 P1 C14 C15 -74.1(4) . . . . ?
C20 P1 C14 C15 -179.4(3) . . . . ?
Ru1 P1 C14 C15 49.9(4) . . . . ?
Ru1' P1 C14 C15 51.4(4) . . . . ?
C19 C14 C15 C16 -0.9(7) . . . . ?
P1 C14 C15 C16 175.8(4) . . . . ?
C14 C15 C16 C17 2.1(8) . . . . ?
C15 C16 C17 C18 -1.4(8) . . . . ?
C16 C17 C18 C19 -0.4(8) . . . . ?
C15 C14 C19 C18 -1.0(7) . . . . ?
P1 C14 C19 C18 -177.4(4) . . . . ?
C17 C18 C19 C14 1.6(7) . . . . ?
C14 P1 C20 C25 107.6(4) . . . . ?
C26 P1 C20 C25 2.4(4) . . . . ?
Ru1 P1 C20 C25 -118.6(4) . . . . ?
Ru1' P1 C20 C25 -122.7(3) . . . . ?
C14 P1 C20 C21 -72.6(4) . . . . ?
C26 P1 C20 C21 -177.8(3) . . . . ?
Ru1 P1 C20 C21 61.2(4) . . . . ?
Ru1' P1 C20 C21 57.0(4) . . . . ?
C25 C20 C21 C22 1.4(7) . . . . ?
P1 C20 C21 C22 -178.4(4) . . . . ?
C20 C21 C22 C23 0.4(8) . . . . ?
C21 C22 C23 C24 -1.4(8) . . . . ?
C22 C23 C24 C25 0.5(8) . . . . ?
C23 C24 C25 C20 1.4(8) . . . . ?
C21 C20 C25 C24 -2.3(7) . . . . ?
P1 C20 C25 C24 177.4(4) . . . . ?
C14 P1 C26 C27 -2.4(4) . . . . ?
C20 P1 C26 C27 103.1(4) . . . . ?
Ru1 P1 C26 C27 -132.8(3) . . . . ?
Ru1' P1 C26 C27 -130.0(3) . . . . ?
C14 P1 C26 C31 176.1(3) . . . . ?
C20 P1 C26 C31 -78.4(4) . . . . ?
Ru1 P1 C26 C31 45.7(4) . . . . ?
Ru1' P1 C26 C31 48.5(4) . . . . ?
C31 C26 C27 C28 -1.0(6) . . . . ?
P1 C26 C27 C28 177.6(3) . . . . ?
C26 C27 C28 C29 0.7(7) . . . . ?
C27 C28 C29 C30 0.4(7) . . . . ?
C28 C29 C30 C31 -1.2(8) . . . . ?
C29 C30 C31 C26 0.9(7) . . . . ?
C27 C26 C31 C30 0.1(6) . . . . ?
P1 C26 C31 C30 -178.4(4) . . . . ?
C9 N6 B1 N2 -123.2(4) . . . . ?
N5 N6 B1 N2 59.6(5) . . . . ?
C9 N6 B1 N4 118.3(4) . . . . ?
N5 N6 B1 N4 -58.8(5) . . . . ?
C3 N2 B1 N6 122.8(5) . . . . ?
N1 N2 B1 N6 -55.2(5) . . . . ?
C3 N2 B1 N4 -118.4(5) . . . . ?
N1 N2 B1 N4 63.6(5) . . . . ?
C6 N4 B1 N6 -117.7(4) . . . . ?
N3 N4 B1 N6 55.7(5) . . . . ?
C6 N4 B1 N2 122.8(4) . . . . ?
N3 N4 B1 N2 -63.9(5) . . . . ?
